data_4308929
loop_
_publ_author_name
'Dan Li'
'Wen-Juan Shi'
'Lei Hou'

_publ_section_title
;
Coordination Polymers of Copper(I) Halides and Neutral Heterocyclic Thiones
with New Coordination Modes
;
_journal_name_full 'Inorganic Chemistry'
_journal_page_first 3907
_journal_page_last 3913
_journal_paper_doi 10.1021/ic050209j
_journal_volume 44
_journal_year 2005
_chemical_formula_sum 'C16 H16 Cl4 Cu4 N8 S4'
_chemical_formula_weight 844.57
_chemical_name_systematic
; 
 ? 
;
_space_group_IT_number 2
_symmetry_cell_setting triclinic
_symmetry_space_group_name_Hall '-P 1'
_symmetry_space_group_name_H-M 'P -1'
_atom_sites_solution_hydrogens geom
_atom_sites_solution_primary direct
_atom_sites_solution_secondary difmap
_audit_creation_method SHELXL-97
_cell_angle_alpha 83.0860(10)
_cell_angle_beta 81.8930(10)
_cell_angle_gamma 62.8890(10)
_cell_formula_units_Z 1
_cell_length_a 7.4760(6)
_cell_length_b 7.5128(6)
_cell_length_c 12.9983(11)
_cell_measurement_temperature 293(2)
_cell_volume 642.04(9)
_computing_structure_refinement 'SHELXL-97 (Sheldrick, 1997)'
_computing_structure_solution 'SHELXS-97 (Sheldrick, 1990)'
_diffrn_ambient_temperature 293(2)
_diffrn_measured_fraction_theta_full 0.953
_diffrn_measured_fraction_theta_max 0.953
_diffrn_radiation_monochromator graphite
_diffrn_radiation_source 'fine-focus sealed tube'
_diffrn_radiation_type MoK\a
_diffrn_radiation_wavelength 0.71073
_diffrn_reflns_av_R_equivalents 0.0154
_diffrn_reflns_av_sigmaI/netI 0.0258
_diffrn_reflns_limit_h_max 9
_diffrn_reflns_limit_h_min -9
_diffrn_reflns_limit_k_max 9
_diffrn_reflns_limit_k_min -9
_diffrn_reflns_limit_l_max 16
_diffrn_reflns_limit_l_min -17
_diffrn_reflns_number 5614
_diffrn_reflns_theta_full 27.83
_diffrn_reflns_theta_max 27.83
_diffrn_reflns_theta_min 1.59
_exptl_absorpt_coefficient_mu 4.036
_exptl_crystal_colour dark_red
_exptl_crystal_density_diffrn 2.184
_exptl_crystal_density_method 'not measured'
_exptl_crystal_description block
_exptl_crystal_F_000 416
_exptl_crystal_size_max 0.20
_exptl_crystal_size_mid 0.18
_exptl_crystal_size_min 0.10
_refine_diff_density_max 0.457
_refine_diff_density_min -0.450
_refine_diff_density_rms 0.121
_refine_ls_extinction_method none
_refine_ls_goodness_of_fit_ref 1.148
_refine_ls_hydrogen_treatment mixed
_refine_ls_matrix_type full
_refine_ls_number_parameters 195
_refine_ls_number_reflns 2906
_refine_ls_number_restraints 0
_refine_ls_restrained_S_all 1.148
_refine_ls_R_factor_all 0.0331
_refine_ls_R_factor_gt 0.0282
_refine_ls_shift/su_max 0.000
_refine_ls_shift/su_mean 0.000
_refine_ls_structure_factor_coef Fsqd
_refine_ls_weighting_details 'calc w=1/[\s^2^(Fo^2^)+(0.0487P)^2^+0.1397P] where P=(Fo^2^+2Fc^2^)/3'
_refine_ls_weighting_scheme calc
_refine_ls_wR_factor_gt 0.0740
_refine_ls_wR_factor_ref 0.0893
_reflns_number_gt 2603
_reflns_number_total 2906
_reflns_threshold_expression >2sigma(I)
_cod_data_source_file ic050209jsi20050207_015709.cif
_cod_data_source_block 0626cm
_cod_database_code 4308929

loop_
_symmetry_equiv_pos_as_xyz
'x, y, z'
'-x, -y, -z'

loop_
_atom_site_label
_atom_site_type_symbol
_atom_site_fract_x
_atom_site_fract_y
_atom_site_fract_z
_atom_site_U_iso_or_equiv
_atom_site_adp_type
_atom_site_occupancy
_atom_site_symmetry_multiplicity
_atom_site_calc_flag
_atom_site_refinement_flags
_atom_site_disorder_assembly
_atom_site_disorder_group
Cu1 Cu 0.16358(6) 0.51052(5) 0.34281(3) 0.03267(12) Uani 1 1 d . . .
Cu2 Cu -0.04219(7) 0.31420(5) 0.24346(3) 0.03806(13) Uani 1 1 d . . .
S2 S -0.06664(10) 0.36813(10) 0.40969(5) 0.02357(15) Uani 1 1 d . . .
S1 S 0.01528(11) 0.84236(10) 0.30488(5) 0.02981(17) Uani 1 1 d . . .
Cl1 Cl 0.35894(11) 0.30512(10) 0.20655(6) 0.03334(17) Uani 1 1 d . . .
N2 N 0.3595(3) 0.3822(3) 0.46204(17) 0.0226(4) Uani 1 1 d . . .
N1 N 0.3935(4) 0.2983(4) 0.63936(19) 0.0262(5) Uani 1 1 d . . .
N3 N 0.2063(4) 0.7464(4) 0.11537(19) 0.0296(5) Uani 1 1 d . . .
C1 C 0.2882(4) 0.4231(4) 0.5621(2) 0.0201(5) Uani 1 1 d . . .
C5 C 0.1074(4) 0.8920(4) 0.1839(2) 0.0229(5) Uani 1 1 d . . .
C2 C 0.5412(4) 0.2283(4) 0.4433(2) 0.0266(6) Uani 1 1 d . . .
C3 C 0.6559(5) 0.1047(5) 0.5213(3) 0.0318(6) Uani 1 1 d . . .
C4 C 0.5746(4) 0.1402(4) 0.6209(3) 0.0302(6) Uani 1 1 d . . .
C8 C 0.2840(5) 0.7790(5) 0.0197(2) 0.0330(6) Uani 1 1 d . . .
C7 C 0.2639(5) 0.9643(5) -0.0120(2) 0.0338(7) Uani 1 1 d . . .
Cl2 Cl -0.25146(14) 0.57550(12) 0.13683(6) 0.0430(2) Uani 1 1 d . . .
N4 N 0.0867(4) 1.0787(3) 0.15343(18) 0.0271(5) Uani 1 1 d . . .
C6 C 0.1629(5) 1.1108(5) 0.0581(2) 0.0320(6) Uani 1 1 d . . .
H8 H 0.346(5) 0.672(6) -0.017(3) 0.039(9) Uiso 1 1 d . . .
H6 H 0.150(5) 1.242(5) 0.043(2) 0.027(8) Uiso 1 1 d . . .
H7 H 0.315(7) 0.998(7) -0.071(4) 0.063(13) Uiso 1 1 d . . .
H2 H 0.585(5) 0.211(5) 0.370(3) 0.028(8) Uiso 1 1 d . . .
H4 H 0.629(5) 0.074(5) 0.676(3) 0.035(9) Uiso 1 1 d . . .
H3 H 0.773(7) 0.009(7) 0.510(3) 0.058(12) Uiso 1 1 d . . .
H5 H 0.226(5) 0.636(5) 0.134(3) 0.033(9) Uiso 1 1 d . . .
H1 H 0.343(6) 0.331(6) 0.704(3) 0.052(11) Uiso 1 1 d . . .

loop_
_atom_site_aniso_label
_atom_site_aniso_U_11
_atom_site_aniso_U_22
_atom_site_aniso_U_33
_atom_site_aniso_U_23
_atom_site_aniso_U_13
_atom_site_aniso_U_12
Cu1 0.0357(2) 0.0271(2) 0.0265(2) 0.00224(15) 0.00144(15) -0.00870(16)
Cu2 0.0581(3) 0.0258(2) 0.0232(2) -0.00625(15) 0.00180(17) -0.01307(18)
S2 0.0250(3) 0.0195(3) 0.0207(3) -0.0018(2) 0.0015(2) -0.0061(2)
S1 0.0385(4) 0.0228(3) 0.0225(3) -0.0026(3) 0.0071(3) -0.0113(3)
Cl1 0.0415(4) 0.0271(3) 0.0254(3) -0.0060(3) 0.0055(3) -0.0116(3)
N2 0.0235(11) 0.0227(11) 0.0196(11) -0.0035(9) 0.0007(8) -0.0088(9)
N1 0.0280(12) 0.0258(12) 0.0214(12) 0.0005(9) -0.0024(9) -0.0095(10)
N3 0.0413(14) 0.0185(11) 0.0230(12) -0.0023(9) 0.0011(10) -0.0092(10)
C1 0.0220(12) 0.0186(11) 0.0208(12) -0.0010(10) 0.0002(9) -0.0106(10)
C5 0.0246(13) 0.0222(12) 0.0205(13) -0.0022(10) -0.0029(10) -0.0088(10)
C2 0.0240(13) 0.0276(14) 0.0256(14) -0.0063(11) 0.0031(11) -0.0098(11)
C3 0.0222(14) 0.0269(14) 0.0395(17) -0.0055(12) -0.0011(12) -0.0048(12)
C4 0.0273(14) 0.0273(14) 0.0334(16) 0.0027(12) -0.0102(12) -0.0091(12)
C8 0.0369(16) 0.0283(15) 0.0230(14) -0.0077(12) 0.0030(12) -0.0054(12)
C7 0.0384(16) 0.0366(16) 0.0214(14) -0.0014(12) 0.0045(12) -0.0144(13)
Cl2 0.0633(5) 0.0324(4) 0.0239(4) 0.0017(3) -0.0065(3) -0.0134(4)
N4 0.0388(13) 0.0224(11) 0.0209(11) -0.0035(9) 0.0006(9) -0.0148(10)
C6 0.0458(17) 0.0289(15) 0.0229(14) 0.0027(12) -0.0010(12) -0.0198(14)

loop_
_atom_type_symbol
_atom_type_description
_atom_type_scat_dispersion_real
_atom_type_scat_dispersion_imag
_atom_type_scat_source
C C 0.0033 0.0016 'International Tables Vol C Tables 4.2.6.8 and 6.1.1.4'
H H 0.0000 0.0000 'International Tables Vol C Tables 4.2.6.8 and 6.1.1.4'
N N 0.0061 0.0033 'International Tables Vol C Tables 4.2.6.8 and 6.1.1.4'
S S 0.1246 0.1234 'International Tables Vol C Tables 4.2.6.8 and 6.1.1.4'
Cu Cu 0.3201 1.2651 'International Tables Vol C Tables 4.2.6.8 and 6.1.1.4'
Cl Cl 0.1484 0.1585 'International Tables Vol C Tables 4.2.6.8 and 6.1.1.4'

loop_
_geom_angle_atom_site_label_1
_geom_angle_atom_site_label_2
_geom_angle_atom_site_label_3
_geom_angle
_geom_angle_site_symmetry_1
_geom_angle_site_symmetry_3
_geom_angle_publ_flag
N2 Cu1 S1 121.28(7) . . ?
N2 Cu1 Cl1 100.65(6) . . ?
S1 Cu1 Cl1 117.32(3) . . ?
N2 Cu1 S2 96.70(6) . . ?
S1 Cu1 S2 114.93(3) . . ?
Cl1 Cu1 S2 102.43(3) . . ?
N4 Cu2 S2 137.58(7) 1_545 . ?
N4 Cu2 Cl2 104.21(7) 1_545 . ?
S2 Cu2 Cl2 117.42(3) . . ?
C1 S2 Cu2 108.53(9) 2_566 . ?
C1 S2 Cu1 102.41(9) 2_566 . ?
Cu2 S2 Cu1 82.00(3) . . ?
C5 S1 Cu1 109.04(9) . . ?
C2 N2 C1 118.1(2) . . ?
C2 N2 Cu1 120.10(18) . . ?
C1 N2 Cu1 120.23(17) . . ?
C4 N1 C1 122.7(3) . . ?
C4 N1 H1 120(3) . . ?
C1 N1 H1 117(3) . . ?
C8 N3 C5 123.2(3) . . ?
C8 N3 H5 118(3) . . ?
C5 N3 H5 119(3) . . ?
N2 C1 N1 119.4(2) . . ?
N2 C1 S2 119.99(19) . 2_566 ?
N1 C1 S2 120.6(2) . 2_566 ?
N4 C5 N3 118.1(2) . . ?
N4 C5 S1 120.5(2) . . ?
N3 C5 S1 121.4(2) . . ?
N2 C2 C3 123.3(3) . . ?
N2 C2 H2 113.6(19) . . ?
C3 C2 H2 123.2(19) . . ?
C4 C3 C2 117.5(3) . . ?
C4 C3 H3 118(3) . . ?
C2 C3 H3 124(3) . . ?
N1 C4 C3 118.9(3) . . ?
N1 C4 H4 115(2) . . ?
C3 C4 H4 127(2) . . ?
N3 C8 C7 119.5(3) . . ?
N3 C8 H8 114(2) . . ?
C7 C8 H8 126(2) . . ?
C8 C7 C6 116.8(3) . . ?
C8 C7 H7 126(3) . . ?
C6 C7 H7 117(3) . . ?
C6 N4 C5 118.6(2) . . ?
C6 N4 Cu2 116.29(19) . 1_565 ?
C5 N4 Cu2 125.10(18) . 1_565 ?
N4 C6 C7 123.9(3) . . ?
N4 C6 H6 114.5(19) . . ?
C7 C6 H6 122(2) . . ?

loop_
_geom_bond_atom_site_label_1
_geom_bond_atom_site_label_2
_geom_bond_distance
_geom_bond_site_symmetry_2
_geom_bond_publ_flag
Cu1 N2 2.115(2) . ?
Cu1 S1 2.2420(8) . ?
Cu1 Cl1 2.3506(8) . ?
Cu1 S2 2.4279(8) . ?
Cu2 N4 2.014(2) 1_545 ?
Cu2 S2 2.2131(8) . ?
Cu2 Cl2 2.3194(9) . ?
S2 C1 1.714(3) 2_566 ?
S1 C5 1.695(3) . ?
N2 C2 1.336(3) . ?
N2 C1 1.350(3) . ?
N1 C4 1.346(4) . ?
N1 C1 1.353(3) . ?
N1 H1 0.89(4) . ?
N3 C8 1.340(4) . ?
N3 C5 1.360(3) . ?
N3 H5 0.79(4) . ?
C1 S2 1.714(3) 2_566 ?
C5 N4 1.354(3) . ?
C2 C3 1.385(4) . ?
C2 H2 0.96(3) . ?
C3 C4 1.353(4) . ?
C3 H3 0.85(4) . ?
C4 H4 0.85(4) . ?
C8 C7 1.349(5) . ?
C8 H8 0.88(4) . ?
C7 C6 1.379(4) . ?
C7 H7 0.87(5) . ?
N4 C6 1.332(4) . ?
N4 Cu2 2.014(2) 1_565 ?
C6 H6 0.94(3) . ?

loop_
_geom_torsion_atom_site_label_1
_geom_torsion_atom_site_label_2
_geom_torsion_atom_site_label_3
_geom_torsion_atom_site_label_4
_geom_torsion
_geom_torsion_site_symmetry_1
_geom_torsion_site_symmetry_2
_geom_torsion_site_symmetry_3
_geom_torsion_site_symmetry_4
_geom_torsion_publ_flag
N4 Cu2 S2 C1 -151.61(13) 1_545 . . 2_566 ?
Cl2 Cu2 S2 C1 16.26(10) . . . 2_566 ?
N4 Cu2 S2 Cu1 107.92(11) 1_545 . . . ?
Cl2 Cu2 S2 Cu1 -84.21(4) . . . . ?
N2 Cu1 S2 C1 116.00(11) . . . 2_566 ?
S1 Cu1 S2 C1 -13.13(10) . . . 2_566 ?
Cl1 Cu1 S2 C1 -141.50(9) . . . 2_566 ?
N2 Cu1 S2 Cu2 -136.68(6) . . . . ?
S1 Cu1 S2 Cu2 94.19(3) . . . . ?
Cl1 Cu1 S2 Cu2 -34.18(3) . . . . ?
N2 Cu1 S1 C5 113.54(12) . . . . ?
Cl1 Cu1 S1 C5 -10.33(11) . . . . ?
S2 Cu1 S1 C5 -130.81(10) . . . . ?
S1 Cu1 N2 C2 -129.96(19) . . . . ?
Cl1 Cu1 N2 C2 1.4(2) . . . . ?
S2 Cu1 N2 C2 105.4(2) . . . . ?
S1 Cu1 N2 C1 64.8(2) . . . . ?
Cl1 Cu1 N2 C1 -163.84(18) . . . . ?
S2 Cu1 N2 C1 -59.79(19) . . . . ?
C2 N2 C1 N1 -5.6(4) . . . . ?
Cu1 N2 C1 N1 159.88(19) . . . . ?
C2 N2 C1 S2 174.2(2) . . . 2_566 ?
Cu1 N2 C1 S2 -20.3(3) . . . 2_566 ?
C4 N1 C1 N2 4.4(4) . . . . ?
C4 N1 C1 S2 -175.4(2) . . . 2_566 ?
C8 N3 C5 N4 0.1(4) . . . . ?
C8 N3 C5 S1 -178.9(2) . . . . ?
Cu1 S1 C5 N4 -161.6(2) . . . . ?
Cu1 S1 C5 N3 17.3(3) . . . . ?
C1 N2 C2 C3 2.5(4) . . . . ?
Cu1 N2 C2 C3 -163.1(2) . . . . ?
N2 C2 C3 C4 2.2(5) . . . . ?
C1 N1 C4 C3 0.4(4) . . . . ?
C2 C3 C4 N1 -3.5(4) . . . . ?
C5 N3 C8 C7 -0.4(5) . . . . ?
N3 C8 C7 C6 0.2(5) . . . . ?
N3 C5 N4 C6 0.4(4) . . . . ?
S1 C5 N4 C6 179.4(2) . . . . ?
N3 C5 N4 Cu2 -177.04(19) . . . 1_565 ?
S1 C5 N4 Cu2 2.0(3) . . . 1_565 ?
C5 N4 C6 C7 -0.5(5) . . . . ?
Cu2 N4 C6 C7 177.1(3) 1_565 . . . ?
C8 C7 C6 N4 0.2(5) . . . . ?
